data_1537046
loop_
_publ_author_name
'Kranenberg, C.'
'Mewis, A.'

_publ_section_title
;
 A Cu9 X4 - neue Verbindungen mit der Ce Ni8.5 Si4.5 Struktur (A: Sr, Ba;
 X: Si, Ge)
;
_journal_name_full 'Zeitschrift fuer Anorganische und Allgemeine Chemie'
_journal_page_first 1023
_journal_page_last 1026
_journal_volume 629
_journal_year 2003
_chemical_formula_sum 'Cu9 Ge4 Sr'
_chemical_name_systematic 'Sr Cu9 Ge4'
_space_group_IT_number 140
_symmetry_space_group_name_Hall '-I 4 2c'
_symmetry_space_group_name_H-M 'I 4/m c m'
_cell_angle_alpha 90
_cell_angle_beta 90
_cell_angle_gamma 90
_cell_formula_units_Z 4
_cell_length_a 8.273
_cell_length_b 8.273
_cell_length_c 11.909
_cell_volume 815.082
_citation_journal_id_ASTM ZAACAB
_cod_data_source_file Kranenberg_ZAACAB_2003_895.cif
_cod_data_source_block Cu9Ge4Sr1
_cod_original_formula_sum 'Cu9 Ge4 Sr1'
_cod_database_code 1537046

loop_
_symmetry_equiv_pos_as_xyz
x,y,z
-y,x,z
-x,-y,z
y,-x,z
x,-y,-z+1/2
y,x,-z+1/2
-x,y,-z+1/2
-y,-x,-z+1/2
-x,-y,-z
y,-x,-z
x,y,-z
-y,x,-z
-x,y,z-1/2
-y,-x,z-1/2
x,-y,z-1/2
y,x,z-1/2
x+1/2,y+1/2,z+1/2
-y+1/2,x+1/2,z+1/2
-x+1/2,-y+1/2,z+1/2
y+1/2,-x+1/2,z+1/2
x+1/2,-y+1/2,-z+1
y+1/2,x+1/2,-z+1
-x+1/2,y+1/2,-z+1
-y+1/2,-x+1/2,-z+1
-x+1/2,-y+1/2,-z+1/2
y+1/2,-x+1/2,-z+1/2
x+1/2,y+1/2,-z+1/2
-y+1/2,x+1/2,-z+1/2
-x+1/2,y+1/2,z
-y+1/2,-x+1/2,z
x+1/2,-y+1/2,z
y+1/2,x+1/2,z

loop_
_atom_site_label
_atom_site_type_symbol
_atom_site_fract_x
_atom_site_fract_y
_atom_site_fract_z
_atom_site_occupancy
_atom_site_U_iso_or_equiv
Sr1 Sr 0 0 0.25 1 0.0
Ge1 Ge 0.32147 0.82147 0.12007 1 0.0
Cu1 Cu 0 0.5 0 1 0.0
Cu3 Cu 0.11812 0.61812 0.17837 1 0.0
Cu2 Cu 0.2034 0.0619 0 1 0.0
